data_2108588
loop_
_publ_author_name
'Torres, Juan F.'
'Bello-Vieda, Nestor J.'
'Mac\'ias, Mario A.'
'Rabelo, Renato'
'Lloret, Francisco'
'Mu\~noz-Castro, Alvaro'
'Hurtado, John J.'

_publ_section_title
;
 Intermolecular interaction energies and magnetic properties of
 spin-isolated multinuclear Cu^II^ complexes
;
_journal_coeditor_code YH5001SUP1
_journal_issue 2
_journal_name_full 'Acta Crystallographica Section B'
_journal_page_first
;
;
_journal_paper_doi 10.1107/S2052520620001225
_journal_volume 76
_journal_year 2020
_chemical_formula_moiety 'C24 H14 Cu N6 O12'
_chemical_formula_sum 'C24 H14 Cu N6 O12'
_chemical_formula_weight 641.95
_space_group_crystal_system monoclinic
_space_group_IT_number 14
_space_group_name_Hall '-P 2ybc'
_space_group_name_H-M_alt 'P 1 21/c 1'
_atom_sites_solution_hydrogens geom
_atom_sites_solution_primary iterative
_atom_sites_solution_secondary difmap
_audit_creation_method SHELXL-2016/6
_cell_angle_alpha 90
_cell_angle_beta 111.894(16)
_cell_angle_gamma 90
_cell_formula_units_Z 4
_cell_length_a 11.2998(18)
_cell_length_b 25.770(3)
_cell_length_c 9.3086(12)
_cell_measurement_reflns_used 6816
_cell_measurement_temperature 298(2)
_cell_measurement_theta_max 26.2940
_cell_measurement_theta_min 3.8920
_cell_volume 2515.1(7)
_computing_cell_refinement
;
CrysAlisPro, Agilent Technologies,
Version 1.171.37.35 (release 13-08-2014 CrysAlis171 .NET)
(compiled Aug 13 2014,18:06:01)
;
_computing_data_collection
;
CrysAlisPro, Agilent Technologies,
Version 1.171.37.35 (release 13-08-2014 CrysAlis171 .NET)
(compiled Aug 13 2014,18:06:01)
;
_computing_data_reduction
;
CrysAlisPro, Agilent Technologies,
Version 1.171.37.35 (release 13-08-2014 CrysAlis171 .NET)
(compiled Aug 13 2014,18:06:01)
;
_computing_molecular_graphics 'Mercury (Macrae et al., 2008)'
_computing_publication_material 'SHELXL-2014 (Sheldrick, 2015)'
_computing_structure_refinement 'SHELXL-2014 (Sheldrick, 2015)'
_computing_structure_solution 'Superflip (Palatinus & Chapuis, 2007)'
_diffrn_ambient_temperature 298(2)
_diffrn_detector 'CCD plate'
_diffrn_detector_area_resol_mean 5.3072
_diffrn_detector_type Atlas
_diffrn_measured_fraction_theta_full 0.998
_diffrn_measured_fraction_theta_max 0.997
_diffrn_measurement_device 'four-circle diffractometer'
_diffrn_measurement_device_type 'SuperNova, Dual, Cu at zero, Atlas'
_diffrn_measurement_method '\w scans'
_diffrn_radiation_type MoK\a
_diffrn_radiation_wavelength 0.71073
_diffrn_reflns_av_R_equivalents 0.0680
_diffrn_reflns_av_unetI/netI 0.0424
_diffrn_reflns_Laue_measured_fraction_full 0.998
_diffrn_reflns_Laue_measured_fraction_max 0.997
_diffrn_reflns_limit_h_max 14
_diffrn_reflns_limit_h_min -13
_diffrn_reflns_limit_k_max 31
_diffrn_reflns_limit_k_min -32
_diffrn_reflns_limit_l_max 11
_diffrn_reflns_limit_l_min -11
_diffrn_reflns_number 27634
_diffrn_reflns_point_group_measured_fraction_full 0.998
_diffrn_reflns_point_group_measured_fraction_max 0.997
_diffrn_reflns_theta_full 25.242
_diffrn_reflns_theta_max 26.371
_diffrn_reflns_theta_min 3.066
_diffrn_source 'SuperNova (Mo) X-ray Source'
_exptl_absorpt_coefficient_mu 0.950
_exptl_absorpt_correction_T_max 1.00000
_exptl_absorpt_correction_T_min 0.55462
_exptl_absorpt_correction_type multi-scan
_exptl_absorpt_process_details
;
CrysAlisPro, Agilent Technologies,
Version 1.171.37.35 (release 13-08-2014 CrysAlis171 .NET)
(compiled Aug 13 2014,18:06:01)
Empirical absorption correction using spherical harmonics,
 implemented in SCALE3 ABSPACK scaling algorithm.
;
_exptl_crystal_colour Blue
_exptl_crystal_density_diffrn 1.695
_exptl_crystal_description parallelepiped
_exptl_crystal_F_000 1300
_exptl_crystal_size_max 0.198
_exptl_crystal_size_mid 0.098
_exptl_crystal_size_min 0.070
_refine_diff_density_max 0.382
_refine_diff_density_min -0.941
_refine_diff_density_rms 0.071
_refine_ls_extinction_method none
_refine_ls_goodness_of_fit_ref 1.041
_refine_ls_hydrogen_treatment constr
_refine_ls_matrix_type full
_refine_ls_number_parameters 388
_refine_ls_number_reflns 5134
_refine_ls_number_restraints 0
_refine_ls_restrained_S_all 1.041
_refine_ls_R_factor_all 0.0623
_refine_ls_R_factor_gt 0.0485
_refine_ls_shift/su_max 0.001
_refine_ls_shift/su_mean 0.000
_refine_ls_structure_factor_coef Fsqd
_refine_ls_weighting_details 'w=1/[\s^2^(Fo^2^)+(0.0598P)^2^+1.8006P] where P=(Fo^2^+2Fc^2^)/3'
_refine_ls_weighting_scheme calc
_refine_ls_wR_factor_gt 0.1187
_refine_ls_wR_factor_ref 0.1331
_reflns_Friedel_coverage 0.000
_reflns_number_gt 4104
_reflns_number_total 5134
_reflns_threshold_expression 'I > 2\s(I)'
_cod_data_source_file yh5001sup1.cif
_cod_data_source_block complex_2
_cod_original_cell_volume 2515.2(6)
_cod_original_sg_symbol_H-M 'P 21/c'
_cod_database_code 2108588
_shelx_shelxl_version_number 2016/6
_shelx_space_group_comment
;
The symmetry employed for this shelxl refinement is uniquely defined
by the following loop, which should always be used as a source of
symmetry information in preference to the above space-group names.
They are only intended as comments.
;
_shelx_estimated_absorpt_t_min 0.834
_shelx_estimated_absorpt_t_max 0.936

loop_
_space_group_symop_operation_xyz
'x, y, z'
'x, -y+1/2, z+1/2'
'-x, -y, -z'
'-x, y-1/2, -z-1/2'

loop_
_atom_site_label
_atom_site_type_symbol
_atom_site_fract_x
_atom_site_fract_y
_atom_site_fract_z
_atom_site_U_iso_or_equiv
_atom_site_adp_type
_atom_site_occupancy
_atom_site_site_symmetry_order
_atom_site_calc_flag
_atom_site_refinement_flags_posn
_atom_site_refinement_flags_adp
_atom_site_refinement_flags_occupancy
_atom_site_disorder_assembly
_atom_site_disorder_group
Cu1 Cu 0.11627(4) 0.46640(2) 0.24959(4) 0.04010(14) Uani 1 1 d . . . . .
O2 O 0.2189(2) 0.41767(9) 0.1908(3) 0.0541(6) Uani 1 1 d . . . . .
C3 C 0.2233(3) 0.36959(13) 0.2312(3) 0.0440(7) Uani 1 1 d . . . . .
O4 O 0.1716(2) 0.34993(10) 0.3117(3) 0.0579(6) Uani 1 1 d . . . . .
C5 C 0.3054(3) 0.33666(11) 0.1708(3) 0.0372(6) Uani 1 1 d . . . . .
C6 C 0.3869(3) 0.35960(11) 0.1091(3) 0.0392(6) Uani 1 1 d . . . . .
H6 H 0.390572 0.395526 0.102160 0.047 Uiso 1 1 calc R U . . .
C7 C 0.4623(3) 0.32838(11) 0.0583(3) 0.0378(6) Uani 1 1 d . . . . .
N8 N 0.5525(3) 0.35243(11) -0.0009(3) 0.0530(7) Uani 1 1 d . . . . .
O9 O 0.5603(3) 0.39951(10) -0.0017(3) 0.0714(8) Uani 1 1 d . . . . .
O10 O 0.6149(3) 0.32362(12) -0.0499(5) 0.0908(10) Uani 1 1 d . . . . .
C11 C 0.4595(3) 0.27497(11) 0.0643(3) 0.0374(6) Uani 1 1 d . . . . .
H11 H 0.510382 0.254470 0.028389 0.045 Uiso 1 1 calc R U . . .
C12 C 0.3775(3) 0.25353(10) 0.1263(3) 0.0360(6) Uani 1 1 d . . . . .
C13 C 0.3020(3) 0.28265(11) 0.1811(3) 0.0382(6) Uani 1 1 d . . . . .
H13 H 0.249281 0.266730 0.224481 0.046 Uiso 1 1 calc R U . . .
N14 N 0.3770(2) 0.19626(10) 0.1397(3) 0.0446(6) Uani 1 1 d . . . . .
O15 O 0.3129(3) 0.17741(9) 0.2061(3) 0.0612(7) Uani 1 1 d . . . . .
O16 O 0.4423(3) 0.17108(9) 0.0858(3) 0.0667(7) Uani 1 1 d . . . . .
O17 O 0.1540(2) 0.52358(8) 0.0864(3) 0.0481(5) Uani 1 1 d . . . . .
C18 C 0.1123(3) 0.56504(11) 0.0185(3) 0.0393(6) Uani 1 1 d . . . . .
O19 O 0.0407(2) 0.56988(8) -0.1222(2) 0.0492(5) Uani 1 1 d . . . . .
C20 C 0.1482(3) 0.61526(11) 0.1082(3) 0.0363(6) Uani 1 1 d . . . . .
C21 C 0.0967(3) 0.66260(11) 0.0413(3) 0.0403(7) Uani 1 1 d . . . . .
H21 H 0.040841 0.664225 -0.061477 0.048 Uiso 1 1 calc R U . . .
C22 C 0.1298(3) 0.70676(12) 0.1298(4) 0.0432(7) Uani 1 1 d . . . . .
N23 N 0.0753(3) 0.75735(11) 0.0615(4) 0.0609(8) Uani 1 1 d . . . . .
O24 O 0.1097(3) 0.79587(11) 0.1414(4) 0.0964(11) Uani 1 1 d . . . . .
O25 O 0.0013(3) 0.75777(11) -0.0728(4) 0.0863(10) Uani 1 1 d . . . . .
C26 C 0.2109(3) 0.70671(12) 0.2820(4) 0.0456(7) Uani 1 1 d . . . . .
H26 H 0.231580 0.737097 0.340007 0.055 Uiso 1 1 calc R U . . .
C27 C 0.2600(3) 0.65951(12) 0.3446(3) 0.0425(7) Uani 1 1 d . . . . .
C28 C 0.2306(3) 0.61403(12) 0.2608(3) 0.0391(6) Uani 1 1 d . . . . .
H28 H 0.266011 0.582771 0.306919 0.047 Uiso 1 1 calc R U . . .
N29 N 0.3444(3) 0.65761(13) 0.5079(3) 0.0604(8) Uani 1 1 d . . . . .
O30 O 0.3910(3) 0.61569(12) 0.5606(3) 0.0884(11) Uani 1 1 d . . . . .
O31 O 0.3642(3) 0.69830(12) 0.5811(3) 0.0812(9) Uani 1 1 d . . . . .
N32 N 0.0308(2) 0.52430(9) 0.3153(3) 0.0373(5) Uani 1 1 d . . . . .
C33 C -0.0765(3) 0.54757(12) 0.2245(4) 0.0448(7) Uani 1 1 d . . . . .
H33 H -0.119066 0.535075 0.124689 0.054 Uiso 1 1 calc R U . . .
C34 C -0.1259(3) 0.58974(13) 0.2748(4) 0.0520(8) Uani 1 1 d . . . . .
H34 H -0.200243 0.605627 0.208877 0.062 Uiso 1 1 calc R U . . .
C35 C -0.0649(3) 0.60805(13) 0.4223(4) 0.0534(8) Uani 1 1 d . . . . .
H35 H -0.097977 0.635884 0.458820 0.064 Uiso 1 1 calc R U . . .
C36 C 0.0465(3) 0.58434(12) 0.5152(4) 0.0468(7) Uani 1 1 d . . . . .
H36 H 0.089916 0.596229 0.615533 0.056 Uiso 1 1 calc R U . . .
C37 C 0.0937(3) 0.54269(11) 0.4589(3) 0.0382(6) Uani 1 1 d . . . . .
C38 C 0.2149(3) 0.51622(11) 0.5436(3) 0.0411(7) Uani 1 1 d . . . . .
N39 N 0.2498(3) 0.48097(10) 0.4601(3) 0.0437(6) Uani 1 1 d . . . . .
C40 C 0.3605(4) 0.45598(14) 0.5244(4) 0.0572(9) Uani 1 1 d . . . . .
H40 H 0.383658 0.431631 0.465878 0.069 Uiso 1 1 calc R U . . .
C41 C 0.4414(4) 0.46515(16) 0.6746(5) 0.0732(12) Uani 1 1 d . . . . .
H41 H 0.518549 0.447580 0.717550 0.088 Uiso 1 1 calc R U . . .
C42 C 0.4049(4) 0.50104(16) 0.7594(4) 0.0718(12) Uani 1 1 d . . . . .
H42 H 0.457851 0.507829 0.861243 0.086 Uiso 1 1 calc R U . . .
C43 C 0.2918(4) 0.52679(13) 0.6955(4) 0.0566(9) Uani 1 1 d . . . . .
H43 H 0.266866 0.550947 0.752983 0.068 Uiso 1 1 calc R U . . .

loop_
_atom_site_aniso_label
_atom_site_aniso_U_11
_atom_site_aniso_U_22
_atom_site_aniso_U_33
_atom_site_aniso_U_23
_atom_site_aniso_U_13
_atom_site_aniso_U_12
Cu1 0.0517(3) 0.0327(2) 0.0362(2) -0.00482(14) 0.01666(18) 0.00711(15)
O2 0.0697(15) 0.0379(13) 0.0596(14) -0.0038(10) 0.0299(12) 0.0125(11)
C3 0.0458(17) 0.0474(19) 0.0378(15) -0.0045(13) 0.0142(14) 0.0091(14)
O4 0.0689(16) 0.0586(15) 0.0575(14) 0.0035(12) 0.0364(13) 0.0149(12)
C5 0.0410(15) 0.0368(16) 0.0322(13) -0.0018(11) 0.0119(12) 0.0047(12)
C6 0.0470(17) 0.0307(15) 0.0364(14) -0.0014(11) 0.0117(13) 0.0023(12)
C7 0.0405(16) 0.0378(16) 0.0357(14) 0.0006(12) 0.0148(12) -0.0030(12)
N8 0.0572(17) 0.0471(17) 0.0602(17) 0.0035(13) 0.0282(15) -0.0060(13)
O9 0.099(2) 0.0444(15) 0.0857(19) 0.0000(13) 0.0518(17) -0.0183(14)
O10 0.095(2) 0.0670(19) 0.151(3) 0.0061(19) 0.093(2) 0.0042(16)
C11 0.0411(16) 0.0336(15) 0.0369(15) -0.0028(11) 0.0137(13) 0.0039(12)
C12 0.0395(15) 0.0292(14) 0.0349(14) -0.0015(11) 0.0089(12) -0.0005(11)
C13 0.0402(15) 0.0377(16) 0.0358(14) -0.0003(12) 0.0131(12) -0.0009(12)
N14 0.0477(15) 0.0305(13) 0.0514(15) -0.0004(11) 0.0137(13) -0.0012(11)
O15 0.0729(17) 0.0421(13) 0.0744(17) 0.0062(12) 0.0342(14) -0.0098(12)
O16 0.0761(17) 0.0344(13) 0.099(2) -0.0080(13) 0.0427(16) 0.0059(12)
O17 0.0688(15) 0.0327(11) 0.0468(12) 0.0017(9) 0.0263(11) 0.0065(10)
C18 0.0479(17) 0.0360(16) 0.0397(15) -0.0028(12) 0.0229(13) -0.0020(13)
O19 0.0638(14) 0.0386(12) 0.0379(11) -0.0041(9) 0.0105(10) -0.0033(10)
C20 0.0390(15) 0.0354(15) 0.0370(14) -0.0018(12) 0.0171(12) -0.0020(12)
C21 0.0400(16) 0.0391(16) 0.0403(15) 0.0004(12) 0.0131(13) 0.0014(12)
C22 0.0452(17) 0.0334(16) 0.0529(18) 0.0011(13) 0.0204(14) 0.0007(13)
N23 0.0613(19) 0.0352(16) 0.079(2) 0.0033(15) 0.0180(17) 0.0037(13)
O24 0.116(3) 0.0369(15) 0.115(3) -0.0110(16) 0.018(2) 0.0074(16)
O25 0.088(2) 0.0504(16) 0.090(2) 0.0147(15) -0.0013(18) 0.0120(15)
C26 0.0503(18) 0.0385(17) 0.0492(17) -0.0085(14) 0.0201(15) -0.0087(14)
C27 0.0442(17) 0.0452(18) 0.0351(14) -0.0011(13) 0.0114(13) -0.0119(13)
C28 0.0414(15) 0.0354(15) 0.0402(15) 0.0048(12) 0.0146(12) -0.0037(12)
N29 0.0660(19) 0.068(2) 0.0373(14) 0.0013(15) 0.0083(14) -0.0287(16)
O30 0.103(2) 0.073(2) 0.0539(16) 0.0205(14) -0.0110(15) -0.0329(18)
O31 0.105(2) 0.083(2) 0.0445(14) -0.0208(14) 0.0156(14) -0.0330(17)
N32 0.0509(14) 0.0298(12) 0.0350(12) -0.0046(9) 0.0205(11) -0.0001(10)
C33 0.0513(18) 0.0395(17) 0.0419(16) -0.0032(13) 0.0156(14) 0.0058(14)
C34 0.059(2) 0.0413(18) 0.058(2) -0.0047(15) 0.0246(17) 0.0120(15)
C35 0.071(2) 0.0375(17) 0.062(2) -0.0119(15) 0.0365(18) 0.0052(16)
C36 0.066(2) 0.0356(16) 0.0428(16) -0.0099(13) 0.0255(15) -0.0056(15)
C37 0.0538(18) 0.0292(14) 0.0364(14) -0.0006(11) 0.0223(13) -0.0051(12)
C38 0.0582(19) 0.0274(14) 0.0381(15) 0.0001(12) 0.0185(14) -0.0063(13)
N39 0.0509(15) 0.0370(14) 0.0401(13) 0.0002(11) 0.0136(12) 0.0023(12)
C40 0.063(2) 0.0467(19) 0.054(2) -0.0007(16) 0.0135(17) 0.0075(17)
C41 0.074(3) 0.066(3) 0.060(2) 0.0064(19) 0.002(2) 0.012(2)
C42 0.089(3) 0.061(2) 0.0407(19) 0.0022(17) -0.0035(19) -0.005(2)
C43 0.080(3) 0.0450(19) 0.0394(17) -0.0004(14) 0.0159(17) -0.0029(17)

loop_
_atom_type_symbol
_atom_type_description
_atom_type_scat_dispersion_real
_atom_type_scat_dispersion_imag
_atom_type_scat_source
C C 0.0033 0.0016 'International Tables Vol C Tables 4.2.6.8 and 6.1.1.4'
H H 0.0000 0.0000 'International Tables Vol C Tables 4.2.6.8 and 6.1.1.4'
N N 0.0061 0.0033 'International Tables Vol C Tables 4.2.6.8 and 6.1.1.4'
O O 0.0106 0.0060 'International Tables Vol C Tables 4.2.6.8 and 6.1.1.4'
Cu Cu 0.3201 1.2651 'International Tables Vol C Tables 4.2.6.8 and 6.1.1.4'

loop_
_geom_angle_atom_site_label_1
_geom_angle_atom_site_label_2
_geom_angle_atom_site_label_3
_geom_angle
_geom_angle_site_symmetry_1
_geom_angle_site_symmetry_3
_geom_angle_publ_flag
O2 Cu1 O19 91.24(10) . 3_565 ?
O2 Cu1 N32 171.55(10) . . ?
O19 Cu1 N32 96.33(10) 3_565 . ?
O2 Cu1 N39 94.94(10) . . ?
O19 Cu1 N39 148.97(10) 3_565 . ?
N32 Cu1 N39 80.48(10) . . ?
O2 Cu1 O17 87.12(9) . . ?
O19 Cu1 O17 104.94(9) 3_565 . ?
N32 Cu1 O17 87.30(9) . . ?
N39 Cu1 O17 105.72(10) . . ?
C3 O2 Cu1 120.5(2) . . ?
O4 C3 O2 127.0(3) . . ?
O4 C3 C5 119.8(3) . . ?
O2 C3 C5 113.2(3) . . ?
C6 C5 C13 119.6(3) . . ?
C6 C5 C3 120.6(3) . . ?
C13 C5 C3 119.8(3) . . ?
C7 C6 C5 119.0(3) . . ?
C7 C6 H6 120.5 . . ?
C5 C6 H6 120.5 . . ?
C6 C7 C11 122.8(3) . . ?
C6 C7 N8 119.2(3) . . ?
C11 C7 N8 117.9(3) . . ?
O9 N8 O10 123.4(3) . . ?
O9 N8 C7 119.1(3) . . ?
O10 N8 C7 117.5(3) . . ?
C12 C11 C7 116.6(3) . . ?
C12 C11 H11 121.7 . . ?
C7 C11 H11 121.7 . . ?
C13 C12 C11 123.1(3) . . ?
C13 C12 N14 119.4(3) . . ?
C11 C12 N14 117.4(3) . . ?
C12 C13 C5 118.9(3) . . ?
C12 C13 H13 120.6 . . ?
C5 C13 H13 120.6 . . ?
O15 N14 O16 124.2(3) . . ?
O15 N14 C12 117.6(3) . . ?
O16 N14 C12 118.2(3) . . ?
C18 O17 Cu1 140.3(2) . . ?
O17 C18 O19 126.0(3) . . ?
O17 C18 C20 118.9(3) . . ?
O19 C18 C20 115.1(3) . . ?
C18 O19 Cu1 131.6(2) . 3_565 ?
C28 C20 C21 119.3(3) . . ?
C28 C20 C18 119.3(3) . . ?
C21 C20 C18 121.4(3) . . ?
C22 C21 C20 118.8(3) . . ?
C22 C21 H21 120.6 . . ?
C20 C21 H21 120.6 . . ?
C26 C22 C21 123.2(3) . . ?
C26 C22 N23 117.1(3) . . ?
C21 C22 N23 119.7(3) . . ?
O24 N23 O25 124.2(3) . . ?
O24 N23 C22 118.0(3) . . ?
O25 N23 C22 117.7(3) . . ?
C22 C26 C27 116.6(3) . . ?
C22 C26 H26 121.7 . . ?
C27 C26 H26 121.7 . . ?
C26 C27 C28 122.7(3) . . ?
C26 C27 N29 118.3(3) . . ?
C28 C27 N29 119.0(3) . . ?
C27 C28 C20 119.4(3) . . ?
C27 C28 H28 120.3 . . ?
C20 C28 H28 120.3 . . ?
O30 N29 O31 124.9(3) . . ?
O30 N29 C27 117.6(3) . . ?
O31 N29 C27 117.5(3) . . ?
C33 N32 C37 119.3(3) . . ?
C33 N32 Cu1 124.9(2) . . ?
C37 N32 Cu1 115.6(2) . . ?
N32 C33 C34 121.7(3) . . ?
N32 C33 H33 119.1 . . ?
C34 C33 H33 119.1 . . ?
C35 C34 C33 119.6(3) . . ?
C35 C34 H34 120.2 . . ?
C33 C34 H34 120.2 . . ?
C34 C35 C36 118.5(3) . . ?
C34 C35 H35 120.7 . . ?
C36 C35 H35 120.7 . . ?
C35 C36 C37 119.8(3) . . ?
C35 C36 H36 120.1 . . ?
C37 C36 H36 120.1 . . ?
N32 C37 C36 120.9(3) . . ?
N32 C37 C38 114.3(3) . . ?
C36 C37 C38 124.8(3) . . ?
N39 C38 C43 121.0(3) . . ?
N39 C38 C37 114.8(3) . . ?
C43 C38 C37 124.2(3) . . ?
C40 N39 C38 119.7(3) . . ?
C40 N39 Cu1 125.7(2) . . ?
C38 N39 Cu1 114.4(2) . . ?
N39 C40 C41 122.0(4) . . ?
N39 C40 H40 119.0 . . ?
C41 C40 H40 119.0 . . ?
C42 C41 C40 118.1(4) . . ?
C42 C41 H41 121.0 . . ?
C40 C41 H41 121.0 . . ?
C43 C42 C41 120.7(3) . . ?
C43 C42 H42 119.7 . . ?
C41 C42 H42 119.7 . . ?
C42 C43 C38 118.6(4) . . ?
C42 C43 H43 120.7 . . ?
C38 C43 H43 120.7 . . ?

loop_
_geom_bond_atom_site_label_1
_geom_bond_atom_site_label_2
_geom_bond_distance
_geom_bond_site_symmetry_2
_geom_bond_publ_flag
Cu1 O2 1.922(2) . ?
Cu1 O19 1.964(2) 3_565 ?
Cu1 N32 1.993(2) . ?
Cu1 N39 2.014(3) . ?
Cu1 O17 2.268(2) . ?
O2 C3 1.290(4) . ?
C3 O4 1.220(4) . ?
C3 C5 1.512(4) . ?
C5 C6 1.386(4) . ?
C5 C13 1.397(4) . ?
C6 C7 1.378(4) . ?
C6 H6 0.9300 . ?
C7 C11 1.378(4) . ?
C7 N8 1.464(4) . ?
N8 O9 1.217(4) . ?
N8 O10 1.223(4) . ?
C11 C12 1.376(4) . ?
C11 H11 0.9300 . ?
C12 C13 1.370(4) . ?
C12 N14 1.481(4) . ?
C13 H13 0.9300 . ?
N14 O15 1.215(3) . ?
N14 O16 1.222(4) . ?
O17 C18 1.241(4) . ?
C18 O19 1.263(3) . ?
C18 C20 1.511(4) . ?
C20 C28 1.379(4) . ?
C20 C21 1.395(4) . ?
C21 C22 1.373(4) . ?
C21 H21 0.9300 . ?
C22 C26 1.371(4) . ?
C22 N23 1.480(4) . ?
N23 O24 1.214(4) . ?
N23 O25 1.217(4) . ?
C26 C27 1.373(4) . ?
C26 H26 0.9300 . ?
C27 C28 1.378(4) . ?
C27 N29 1.464(4) . ?
C28 H28 0.9300 . ?
N29 O30 1.222(4) . ?
N29 O31 1.225(4) . ?
N32 C33 1.334(4) . ?
N32 C37 1.345(4) . ?
C33 C34 1.381(4) . ?
C33 H33 0.9300 . ?
C34 C35 1.370(5) . ?
C34 H34 0.9300 . ?
C35 C36 1.376(5) . ?
C35 H35 0.9300 . ?
C36 C37 1.385(4) . ?
C36 H36 0.9300 . ?
C37 C38 1.469(4) . ?
C38 N39 1.346(4) . ?
C38 C43 1.383(4) . ?
N39 C40 1.333(4) . ?
C40 C41 1.376(5) . ?
C40 H40 0.9300 . ?
C41 C42 1.375(6) . ?
C41 H41 0.9300 . ?
C42 C43 1.364(6) . ?
C42 H42 0.9300 . ?
C43 H43 0.9300 . ?

loop_
_geom_hbond_atom_site_label_D
_geom_hbond_atom_site_label_H
_geom_hbond_atom_site_label_A
_geom_hbond_distance_DH
_geom_hbond_distance_HA
_geom_hbond_distance_DA
_geom_hbond_angle_DHA
_geom_hbond_site_symmetry_A
C11 H11 O31 0.93 2.49 3.422(4) 176.7 4_656
C33 H33 O17 0.93 2.39 3.258(4) 154.8 3_565
C34 H34 O15 0.93 2.53 3.144(4) 123.4 4_566
C40 H40 O2 0.93 2.57 3.077(4) 114.9 .

loop_
_geom_torsion_atom_site_label_1
_geom_torsion_atom_site_label_2
_geom_torsion_atom_site_label_3
_geom_torsion_atom_site_label_4
_geom_torsion
_geom_torsion_site_symmetry_1
_geom_torsion_site_symmetry_2
_geom_torsion_site_symmetry_3
_geom_torsion_site_symmetry_4
_geom_torsion_publ_flag
Cu1 O2 C3 O4 -3.1(5) . . . . ?
Cu1 O2 C3 C5 178.24(18) . . . . ?
O4 C3 C5 C6 -165.7(3) . . . . ?
O2 C3 C5 C6 13.1(4) . . . . ?
O4 C3 C5 C13 12.5(4) . . . . ?
O2 C3 C5 C13 -168.7(3) . . . . ?
C13 C5 C6 C7 0.4(4) . . . . ?
C3 C5 C6 C7 178.6(3) . . . . ?
C5 C6 C7 C11 0.8(4) . . . . ?
C5 C6 C7 N8 -177.4(3) . . . . ?
C6 C7 N8 O9 1.2(4) . . . . ?
C11 C7 N8 O9 -177.1(3) . . . . ?
C6 C7 N8 O10 -177.6(3) . . . . ?
C11 C7 N8 O10 4.1(5) . . . . ?
C6 C7 C11 C12 -0.8(4) . . . . ?
N8 C7 C11 C12 177.5(3) . . . . ?
C7 C11 C12 C13 -0.4(4) . . . . ?
C7 C11 C12 N14 -177.5(2) . . . . ?
C11 C12 C13 C5 1.6(4) . . . . ?
N14 C12 C13 C5 178.6(2) . . . . ?
C6 C5 C13 C12 -1.5(4) . . . . ?
C3 C5 C13 C12 -179.7(3) . . . . ?
C13 C12 N14 O15 -3.3(4) . . . . ?
C11 C12 N14 O15 173.9(3) . . . . ?
C13 C12 N14 O16 177.9(3) . . . . ?
C11 C12 N14 O16 -4.9(4) . . . . ?
Cu1 O17 C18 O19 -101.0(4) . . . . ?
Cu1 O17 C18 C20 79.1(4) . . . . ?
O17 C18 O19 Cu1 47.8(5) . . . 3_565 ?
C20 C18 O19 Cu1 -132.3(2) . . . 3_565 ?
O17 C18 C20 C28 2.7(4) . . . . ?
O19 C18 C20 C28 -177.2(3) . . . . ?
O17 C18 C20 C21 -175.2(3) . . . . ?
O19 C18 C20 C21 4.9(4) . . . . ?
C28 C20 C21 C22 0.1(4) . . . . ?
C18 C20 C21 C22 178.0(3) . . . . ?
C20 C21 C22 C26 -0.5(5) . . . . ?
C20 C21 C22 N23 -179.5(3) . . . . ?
C26 C22 N23 O24 3.2(5) . . . . ?
C21 C22 N23 O24 -177.7(4) . . . . ?
C26 C22 N23 O25 -178.7(3) . . . . ?
C21 C22 N23 O25 0.4(5) . . . . ?
C21 C22 C26 C27 0.4(5) . . . . ?
N23 C22 C26 C27 179.5(3) . . . . ?
C22 C26 C27 C28 -0.1(5) . . . . ?
C22 C26 C27 N29 -178.4(3) . . . . ?
C26 C27 C28 C20 -0.3(5) . . . . ?
N29 C27 C28 C20 178.1(3) . . . . ?
C21 C20 C28 C27 0.2(4) . . . . ?
C18 C20 C28 C27 -177.7(3) . . . . ?
C26 C27 N29 O30 -177.5(3) . . . . ?
C28 C27 N29 O30 4.1(5) . . . . ?
C26 C27 N29 O31 1.6(5) . . . . ?
C28 C27 N29 O31 -176.8(3) . . . . ?
C37 N32 C33 C34 -0.9(5) . . . . ?
Cu1 N32 C33 C34 -175.7(3) . . . . ?
N32 C33 C34 C35 -0.9(5) . . . . ?
C33 C34 C35 C36 1.5(5) . . . . ?
C34 C35 C36 C37 -0.4(5) . . . . ?
C33 N32 C37 C36 2.0(4) . . . . ?
Cu1 N32 C37 C36 177.3(2) . . . . ?
C33 N32 C37 C38 -175.9(3) . . . . ?
Cu1 N32 C37 C38 -0.6(3) . . . . ?
C35 C36 C37 N32 -1.4(5) . . . . ?
C35 C36 C37 C38 176.3(3) . . . . ?
N32 C37 C38 N39 5.6(4) . . . . ?
C36 C37 C38 N39 -172.2(3) . . . . ?
N32 C37 C38 C43 -176.4(3) . . . . ?
C36 C37 C38 C43 5.8(5) . . . . ?
C43 C38 N39 C40 -0.4(5) . . . . ?
C37 C38 N39 C40 177.7(3) . . . . ?
C43 C38 N39 Cu1 174.1(2) . . . . ?
C37 C38 N39 Cu1 -7.8(3) . . . . ?
C38 N39 C40 C41 -0.2(6) . . . . ?
Cu1 N39 C40 C41 -173.9(3) . . . . ?
N39 C40 C41 C42 0.4(7) . . . . ?
C40 C41 C42 C43 -0.2(7) . . . . ?
C41 C42 C43 C38 -0.3(6) . . . . ?
N39 C38 C43 C42 0.6(5) . . . . ?
C37 C38 C43 C42 -177.3(3) . . . . ?

_cod_database_fobs_code 2108588
